data_7059157
loop_
_publ_author_name
'Wang, Tingwei'
'Zhou, Jinyang'
'Zhang, Qi'
'Zhang, Lin'
'Zhu, Shunguan'
'Li, Yan'

_publ_section_title
;
 Novel 3D cesium(i)-based EMOFs of nitrogen-rich triazole derivatives as
 &#x201C;green&#x201D; orange-light pyrotechnics
;
_journal_issue 4
_journal_name_full 'New Journal of Chemistry'
_journal_page_first 1278
_journal_page_last 1284
_journal_paper_doi 10.1039/C9NJ03577J
_journal_volume 44
_journal_year 2020
_chemical_formula_sum 'C4 H6 Cs N9 O3'
_chemical_formula_weight 361.09
_space_group_crystal_system monoclinic
_space_group_IT_number 14
_space_group_name_Hall '-P 2ybc'
_space_group_name_H-M_alt 'P 1 21/c 1'
_atom_sites_solution_hydrogens mixed
_audit_creation_method SHELXL-2014/7
_audit_update_record
;
2019-06-30 deposited with the CCDC.	2019-11-27 downloaded from the CCDC.
;
_cell_angle_alpha 90
_cell_angle_beta 89.883(2)
_cell_angle_gamma 90
_cell_formula_units_Z 4
_cell_length_a 7.09549(18)
_cell_length_b 10.8347(3)
_cell_length_c 12.9313(3)
_cell_measurement_reflns_used 3667
_cell_measurement_temperature 293(2)
_cell_measurement_theta_max 27.419
_cell_measurement_theta_min 3.637
_cell_volume 994.12(4)
_computing_structure_refinement 'SHELXL-2014/7 (Sheldrick, 2014)'
_diffrn_ambient_temperature 293(2)
_diffrn_measured_fraction_theta_full 0.998
_diffrn_measured_fraction_theta_max 0.892
_diffrn_measurement_device_type CCD
_diffrn_radiation_type MoK\a
_diffrn_radiation_wavelength 0.71073
_diffrn_reflns_av_R_equivalents 0.0401
_diffrn_reflns_av_unetI/netI 0.0453
_diffrn_reflns_Laue_measured_fraction_full 0.998
_diffrn_reflns_Laue_measured_fraction_max 0.892
_diffrn_reflns_limit_h_max 9
_diffrn_reflns_limit_h_min -9
_diffrn_reflns_limit_k_max 10
_diffrn_reflns_limit_k_min -14
_diffrn_reflns_limit_l_max 17
_diffrn_reflns_limit_l_min -17
_diffrn_reflns_number 9951
_diffrn_reflns_point_group_measured_fraction_full 0.998
_diffrn_reflns_point_group_measured_fraction_max 0.892
_diffrn_reflns_theta_full 25.242
_diffrn_reflns_theta_max 29.666
_diffrn_reflns_theta_min 3.432
_exptl_absorpt_coefficient_mu 3.743
_exptl_absorpt_correction_type multi-scan
_exptl_absorpt_process_details sadabs
_exptl_crystal_colour colorless
_exptl_crystal_density_diffrn 2.413
_exptl_crystal_description block
_exptl_crystal_F_000 688
_exptl_crystal_size_max 0.220
_exptl_crystal_size_mid 0.200
_exptl_crystal_size_min 0.180
_exptl_transmission_factor_max 0.864
_exptl_transmission_factor_min 0.864
_refine_diff_density_max 0.953
_refine_diff_density_min -0.625
_refine_diff_density_rms 0.127
_refine_ls_extinction_method none
_refine_ls_goodness_of_fit_ref 1.026
_refine_ls_hydrogen_treatment mixed
_refine_ls_matrix_type full
_refine_ls_number_parameters 163
_refine_ls_number_reflns 2497
_refine_ls_number_restraints 3
_refine_ls_restrained_S_all 1.027
_refine_ls_R_factor_all 0.0600
_refine_ls_R_factor_gt 0.0336
_refine_ls_shift/su_max 0.001
_refine_ls_shift/su_mean 0.000
_refine_ls_structure_factor_coef Fsqd
_refine_ls_weighting_details 'w=1/[\s^2^(Fo^2^)+(0.0272P)^2^+0.2673P] where P=(Fo^2^+2Fc^2^)/3'
_refine_ls_weighting_scheme calc
_refine_ls_wR_factor_gt 0.0606
_refine_ls_wR_factor_ref 0.0693
_reflns_Friedel_coverage 0.000
_reflns_number_gt 1812
_reflns_number_total 2497
_reflns_threshold_expression 'I > 2\s(I)'
_cod_data_source_file c9nj03577j2.cif
_cod_data_source_block 2018-12-30-ZQ-20181227-7-2a-m1
_cod_depositor_comments
;Adding full bibliography for 7059157.cif.

 Adding full bibliography for 7059157.cif.
;
_cod_original_sg_symbol_H-M 'P 21/c'
_cod_database_code 7059157
_shelx_shelxl_version_number 2014/7
_shelx_space_group_comment
;
The symmetry employed for this shelxl refinement is uniquely defined
by the following loop, which should always be used as a source of
symmetry information in preference to the above space-group names.
They are only intended as comments.
;
_shelx_estimated_absorpt_t_min 0.493
_shelx_estimated_absorpt_t_max 0.552

loop_
_space_group_symop_operation_xyz
'x, y, z'
'-x, y+1/2, -z+1/2'
'-x, -y, -z'
'x, -y-1/2, z-1/2'

loop_
_atom_site_label
_atom_site_type_symbol
_atom_site_fract_x
_atom_site_fract_y
_atom_site_fract_z
_atom_site_U_iso_or_equiv
_atom_site_adp_type
_atom_site_occupancy
_atom_site_site_symmetry_order
_atom_site_calc_flag
_atom_site_refinement_flags_posn
_atom_site_refinement_flags_adp
C1 C 0.1161(5) 0.9763(4) 0.3447(3) 0.0267(8) Uani 1 1 d . .
C2 C 0.1448(5) 0.7877(4) 0.3767(3) 0.0272(8) Uani 1 1 d . .
C3 C 0.1929(5) 0.6745(3) 0.4331(3) 0.0233(8) Uani 1 1 d . .
C4 C 0.2363(4) 0.4896(3) 0.4763(3) 0.0228(8) Uani 1 1 d . .
Cs1 Cs 0.61797(3) 0.07801(2) 0.35655(2) 0.03671(11) Uani 1 1 d . .
N1 N 0.1216(5) 1.1000(3) 0.3483(2) 0.0398(9) Uani 1 1 d D .
H1B H 0.066(5) 1.144(4) 0.299(2) 0.048 Uiso 1 1 d D U
H1A H 0.153(6) 1.133(4) 0.410(2) 0.048 Uiso 1 1 d D U
N2 N 0.1844(4) 0.9006(3) 0.4167(2) 0.0281(7) Uani 1 1 d . .
N3 N 0.0422(4) 0.9104(3) 0.2667(2) 0.0304(7) Uani 1 1 d D .
H3 H 0.009(5) 0.939(3) 0.2044(18) 0.036 Uiso 1 1 d D U
N4 N 0.0601(4) 0.7863(3) 0.2862(2) 0.0305(7) Uani 1 1 d . .
N5 N 0.1696(4) 0.5571(3) 0.3980(2) 0.0250(7) Uani 1 1 d . .
N6 N 0.2668(4) 0.6842(3) 0.5265(2) 0.0290(7) Uani 1 1 d . .
N7 N 0.2929(4) 0.5640(3) 0.5529(2) 0.0283(7) Uani 1 1 d . .
H7 H 0.3392 0.5391 0.6107 0.034 Uiso 1 1 calc R U
N8 N 0.2408(4) 0.3632(3) 0.4683(2) 0.0281(7) Uani 1 1 d . .
N9 N 0.3048(4) 0.3008(3) 0.5477(2) 0.0292(7) Uani 1 1 d . .
O1 O 0.3605(4) 0.3513(3) 0.62990(18) 0.0378(7) Uani 1 1 d . .
O2 O 0.3114(4) 0.1851(3) 0.5393(2) 0.0406(7) Uani 1 1 d . .
O3 O 0.4570(4) 0.3432(3) 0.27605(19) 0.0418(7) Uani 1 1 d . .
H1W H 0.3757 0.3312 0.3226 0.063 Uiso 1 1 d R U
H2W H 0.4199 0.2991 0.2281 0.063 Uiso 1 1 d R U

loop_
_atom_site_aniso_label
_atom_site_aniso_U_11
_atom_site_aniso_U_22
_atom_site_aniso_U_33
_atom_site_aniso_U_23
_atom_site_aniso_U_13
_atom_site_aniso_U_12
C1 0.0301(19) 0.022(2) 0.028(2) 0.0012(16) -0.0032(16) -0.0005(16)
C2 0.0318(19) 0.024(2) 0.0258(19) -0.0021(15) -0.0038(16) 0.0020(16)
C3 0.0258(18) 0.021(2) 0.0226(18) -0.0014(15) -0.0004(15) 0.0011(15)
C4 0.0208(17) 0.023(2) 0.0253(19) -0.0022(15) -0.0015(15) -0.0029(15)
Cs1 0.04619(17) 0.02697(16) 0.03702(17) -0.00553(11) -0.00913(12) 0.00122(12)
N1 0.060(2) 0.029(2) 0.031(2) 0.0040(15) -0.0196(18) 0.0060(16)
N2 0.0371(18) 0.0190(17) 0.0283(17) 0.0013(13) -0.0116(14) 0.0034(13)
N3 0.0392(18) 0.0277(19) 0.0243(16) 0.0046(14) -0.0130(14) 0.0005(15)
N4 0.0382(17) 0.0249(19) 0.0284(16) 0.0008(14) -0.0076(14) -0.0031(14)
N5 0.0275(16) 0.0219(18) 0.0257(15) 0.0007(13) -0.0048(13) -0.0006(13)
N6 0.0392(18) 0.0200(17) 0.0278(17) -0.0003(13) -0.0056(14) 0.0014(14)
N7 0.0413(18) 0.0213(18) 0.0223(15) 0.0005(13) -0.0106(14) -0.0020(14)
N8 0.0374(17) 0.0212(17) 0.0258(16) -0.0006(13) -0.0090(14) -0.0007(14)
N9 0.0346(17) 0.0251(19) 0.0280(17) 0.0015(14) 0.0016(14) -0.0016(14)
O1 0.0582(18) 0.0303(17) 0.0249(14) 0.0013(12) -0.0106(13) -0.0011(13)
O2 0.0578(18) 0.0165(15) 0.0475(17) 0.0040(13) -0.0073(14) 0.0024(13)
O3 0.0572(18) 0.0383(18) 0.0298(14) -0.0036(13) -0.0070(13) -0.0011(15)

loop_
_atom_type_symbol
_atom_type_description
_atom_type_scat_dispersion_real
_atom_type_scat_dispersion_imag
_atom_type_scat_source
C C 0.0033 0.0016 'International Tables Vol C Tables 4.2.6.8 and 6.1.1.4'
H H 0.0000 0.0000 'International Tables Vol C Tables 4.2.6.8 and 6.1.1.4'
N N 0.0061 0.0033 'International Tables Vol C Tables 4.2.6.8 and 6.1.1.4'
O O 0.0106 0.0060 'International Tables Vol C Tables 4.2.6.8 and 6.1.1.4'
Cs Cs -0.3680 2.1192 'International Tables Vol C Tables 4.2.6.8 and 6.1.1.4'

loop_
_geom_angle_atom_site_label_1
_geom_angle_atom_site_label_2
_geom_angle_atom_site_label_3
_geom_angle
_geom_angle_site_symmetry_1
_geom_angle_site_symmetry_3
N2 C1 N1 125.4(3) . .
N2 C1 N3 110.0(3) . .
N1 C1 N3 124.6(3) . .
N2 C1 Cs1 120.2(2) . 1_465
N1 C1 Cs1 74.3(2) . 1_465
N3 C1 Cs1 79.4(2) . 1_465
N2 C1 Cs1 78.7(2) . 1_565
N1 C1 Cs1 71.1(2) . 1_565
N3 C1 Cs1 124.2(2) . 1_565
Cs1 C1 Cs1 145.16(12) 1_465 1_565
N4 C2 N2 116.4(3) . .
N4 C2 C3 122.6(3) . .
N2 C2 C3 121.0(3) . .
N6 C3 N5 115.3(3) . .
N6 C3 C2 118.8(3) . .
N5 C3 C2 125.9(3) . .
N5 C4 N7 109.8(3) . .
N5 C4 N8 119.8(3) . .
N7 C4 N8 130.4(3) . .
N6 Cs1 O3 173.52(8) 3_666 2_645
N6 Cs1 O2 119.67(7) 3_666 3_656
O3 Cs1 O2 61.96(7) 2_645 3_656
N6 Cs1 N2 52.25(7) 3_666 3_666
O3 Cs1 N2 128.85(7) 2_645 3_666
O2 Cs1 N2 67.42(7) 3_656 3_666
N6 Cs1 O3 61.07(7) 3_666 .
O3 Cs1 O3 118.906(13) 2_645 .
O2 Cs1 O3 167.43(8) 3_656 .
N2 Cs1 O3 112.07(7) 3_666 .
N6 Cs1 O2 63.11(7) 3_666 .
O3 Cs1 O2 123.35(7) 2_645 .
O2 Cs1 O2 96.41(6) 3_656 .
N2 Cs1 O2 68.14(7) 3_666 .
O3 Cs1 O2 72.46(7) . .
N6 Cs1 N1 102.87(8) 3_666 1_545
O3 Cs1 N1 82.36(8) 2_645 1_545
O2 Cs1 N1 103.32(8) 3_656 1_545
N2 Cs1 N1 116.94(8) 3_666 1_545
O3 Cs1 N1 65.24(8) . 1_545
O2 Cs1 N1 50.48(7) . 1_545
N6 Cs1 O1 111.16(7) 3_666 4_565
O3 Cs1 O1 68.41(6) 2_645 4_565
O2 Cs1 O1 128.61(7) 3_656 4_565
N2 Cs1 O1 162.26(7) 3_666 4_565
O3 Cs1 O1 50.49(6) . 4_565
O2 Cs1 O1 99.82(6) . 4_565
N1 Cs1 O1 56.23(7) 1_545 4_565
N6 Cs1 N1 72.25(8) 3_666 1_645
O3 Cs1 N1 102.09(8) 2_645 1_645
O2 Cs1 N1 85.10(8) 3_656 1_645
N2 Cs1 N1 65.87(8) 3_666 1_645
O3 Cs1 N1 106.36(8) . 1_645
O2 Cs1 N1 129.22(7) . 1_645
N1 Cs1 N1 171.59(12) 1_545 1_645
O1 Cs1 N1 118.51(7) 4_565 1_645
N6 Cs1 N5 112.67(7) 3_666 2_645
O3 Cs1 N5 61.32(7) 2_645 2_645
O2 Cs1 N5 105.18(7) 3_656 2_645
N2 Cs1 N5 129.95(7) 3_666 2_645
O3 Cs1 N5 84.87(7) . 2_645
O2 Cs1 N5 156.02(6) . 2_645
N1 Cs1 N5 112.94(7) 1_545 2_645
O1 Cs1 N5 58.41(6) 4_565 2_645
N1 Cs1 N5 64.17(7) 1_645 2_645
N6 Cs1 N3 110.25(7) 3_666 1_645
O3 Cs1 N3 64.27(7) 2_645 1_645
O2 Cs1 N3 64.28(7) 3_656 1_645
N2 Cs1 N3 88.06(7) 3_666 1_645
O3 Cs1 N3 128.09(7) . 1_645
O2 Cs1 N3 154.33(6) . 1_645
N1 Cs1 N3 146.53(8) 1_545 1_645
O1 Cs1 N3 105.49(6) 4_565 1_645
N1 Cs1 N3 38.07(8) 1_645 1_645
N5 Cs1 N3 49.28(6) 2_645 1_645
N6 Cs1 N4 64.72(7) 3_666 2_645
O3 Cs1 N4 109.24(7) 2_645 2_645
O2 Cs1 N4 131.11(7) 3_656 2_645
N2 Cs1 N4 97.98(7) 3_666 2_645
O3 Cs1 N4 61.33(7) . 2_645
O2 Cs1 N4 122.01(7) . 2_645
N1 Cs1 N4 123.94(7) 1_545 2_645
O1 Cs1 N4 76.96(6) 4_565 2_645
N1 Cs1 N4 47.94(7) 1_645 2_645
N5 Cs1 N4 47.95(6) 2_645 2_645
N3 Cs1 N4 69.01(7) 1_645 2_645
C1 N1 Cs1 87.9(2) . 1_565
C1 N1 Cs1 84.6(2) . 1_465
Cs1 N1 Cs1 171.59(12) 1_565 1_465
C1 N2 C2 102.2(3) . .
C1 N2 Cs1 137.9(2) . 3_666
C2 N2 Cs1 119.8(2) . 3_666
C1 N2 Cs1 80.6(2) . 1_565
C2 N2 Cs1 124.0(2) . 1_565
Cs1 N2 Cs1 78.10(6) 3_666 1_565
C1 N3 N4 110.2(3) . .
C1 N3 Cs1 79.7(2) . 1_465
N4 N3 Cs1 119.9(2) . 1_465
C2 N4 N3 101.2(3) . .
C2 N4 Cs1 99.7(2) . 2_655
N3 N4 Cs1 124.2(2) . 2_655
C4 N5 C3 102.5(3) . .
C4 N5 Cs1 125.1(2) . 2_655
C3 N5 Cs1 101.2(2) . 2_655
C3 N6 N7 102.0(3) . .
C3 N6 Cs1 128.1(2) . 3_666
N7 N6 Cs1 129.7(2) . 3_666
C4 N7 N6 110.5(3) . .
N9 N8 C4 117.6(3) . .
O2 N9 O1 119.5(3) . .
O2 N9 N8 117.3(3) . .
O1 N9 N8 123.2(3) . .
N9 O1 Cs1 162.9(2) . 4_566
N9 O2 Cs1 149.2(2) . 3_656
N9 O2 Cs1 114.9(2) . .
Cs1 O2 Cs1 83.59(6) 3_656 .
Cs1 O3 Cs1 162.78(10) 2_655 .

loop_
_geom_bond_atom_site_label_1
_geom_bond_atom_site_label_2
_geom_bond_distance
_geom_bond_site_symmetry_2
C1 N2 1.333(4) .
C1 N1 1.342(5) .
C1 N3 1.343(5) .
C1 Cs1 3.705(3) 1_465
C1 Cs1 3.731(3) 1_565
C2 N4 1.317(4) .
C2 N2 1.358(5) .
C2 C3 1.468(5) .
C3 N6 1.323(4) .
C3 N5 1.360(4) .
C4 N5 1.336(4) .
C4 N7 1.339(4) .
C4 N8 1.374(5) .
Cs1 N6 3.098(3) 3_666
Cs1 O3 3.114(3) 2_645
Cs1 O2 3.192(3) 3_656
Cs1 N2 3.261(3) 3_666
Cs1 O3 3.263(3) .
Cs1 O2 3.412(3) .
Cs1 N1 3.532(4) 1_545
Cs1 O1 3.541(2) 4_565
Cs1 N1 3.583(4) 1_645
Cs1 N5 3.625(3) 2_645
Cs1 N3 3.701(3) 1_645
Cs1 N4 3.702(3) 2_645
N1 Cs1 3.532(4) 1_565
N1 Cs1 3.583(4) 1_465
N2 Cs1 3.261(3) 3_666
N2 Cs1 3.709(3) 1_565
N3 N4 1.374(4) .
N3 Cs1 3.701(3) 1_465
N4 Cs1 3.702(3) 2_655
N5 Cs1 3.625(3) 2_655
N6 N7 1.359(4) .
N6 Cs1 3.098(3) 3_666
N8 N9 1.311(4) .
N9 O2 1.260(4) .
N9 O1 1.260(4) .
O1 Cs1 3.541(2) 4_566
O2 Cs1 3.192(3) 3_656
O3 Cs1 3.114(3) 2_655

loop_
_geom_torsion_atom_site_label_1
_geom_torsion_atom_site_label_2
_geom_torsion_atom_site_label_3
_geom_torsion_atom_site_label_4
_geom_torsion
_geom_torsion_site_symmetry_1
_geom_torsion_site_symmetry_4
N4 C2 C3 N6 -175.7(3) . .
N2 C2 C3 N6 3.5(5) . .
N4 C2 C3 N5 4.7(6) . .
N2 C2 C3 N5 -176.1(3) . .
N2 C1 N1 Cs1 60.2(4) . 1_565
N3 C1 N1 Cs1 -119.0(3) . 1_565
Cs1 C1 N1 Cs1 176.30(9) 1_465 1_565
N2 C1 N1 Cs1 -116.1(4) . 1_465
N3 C1 N1 Cs1 64.7(4) . 1_465
Cs1 C1 N1 Cs1 -176.30(9) 1_565 1_465
N1 C1 N2 C2 -179.7(4) . .
N3 C1 N2 C2 -0.5(4) . .
Cs1 C1 N2 C2 88.6(3) 1_465 .
Cs1 C1 N2 C2 -122.9(2) 1_565 .
N1 C1 N2 Cs1 3.6(6) . 3_666
N3 C1 N2 Cs1 -177.2(3) . 3_666
Cs1 C1 N2 Cs1 -88.1(3) 1_465 3_666
Cs1 C1 N2 Cs1 60.4(3) 1_565 3_666
N1 C1 N2 Cs1 -56.8(4) . 1_565
N3 C1 N2 Cs1 122.5(3) . 1_565
Cs1 C1 N2 Cs1 -148.5(2) 1_465 1_565
N4 C2 N2 C1 0.6(4) . .
C3 C2 N2 C1 -178.6(3) . .
N4 C2 N2 Cs1 178.1(2) . 3_666
C3 C2 N2 Cs1 -1.2(4) . 3_666
N4 C2 N2 Cs1 -86.2(3) . 1_565
C3 C2 N2 Cs1 94.5(3) . 1_565
N2 C1 N3 N4 0.2(4) . .
N1 C1 N3 N4 179.5(4) . .
Cs1 C1 N3 N4 -118.2(3) 1_465 .
Cs1 C1 N3 N4 89.9(3) 1_565 .
N2 C1 N3 Cs1 118.4(3) . 1_465
N1 C1 N3 Cs1 -62.3(4) . 1_465
Cs1 C1 N3 Cs1 -151.9(2) 1_565 1_465
N2 C2 N4 N3 -0.5(4) . .
C3 C2 N4 N3 178.7(3) . .
N2 C2 N4 Cs1 127.4(3) . 2_655
C3 C2 N4 Cs1 -53.3(4) . 2_655
C1 N3 N4 C2 0.2(4) . .
Cs1 N3 N4 C2 -89.4(3) 1_465 .
C1 N3 N4 Cs1 -109.8(3) . 2_655
Cs1 N3 N4 Cs1 160.64(9) 1_465 2_655
N7 C4 N5 C3 0.7(4) . .
N8 C4 N5 C3 -178.4(3) . .
N7 C4 N5 Cs1 114.2(3) . 2_655
N8 C4 N5 Cs1 -64.9(4) . 2_655
N6 C3 N5 C4 -0.5(4) . .
C2 C3 N5 C4 179.1(3) . .
N6 C3 N5 Cs1 -130.6(3) . 2_655
C2 C3 N5 Cs1 49.0(4) . 2_655
N5 C3 N6 N7 0.1(4) . .
C2 C3 N6 N7 -179.5(3) . .
N5 C3 N6 Cs1 175.2(2) . 3_666
C2 C3 N6 Cs1 -4.4(4) . 3_666
N5 C4 N7 N6 -0.7(4) . .
N8 C4 N7 N6 178.2(3) . .
C3 N6 N7 C4 0.4(4) . .
Cs1 N6 N7 C4 -174.6(2) 3_666 .
N5 C4 N8 N9 -179.0(3) . .
N7 C4 N8 N9 2.2(6) . .
C4 N8 N9 O2 -178.9(3) . .
C4 N8 N9 O1 0.4(5) . .
O2 N9 O1 Cs1 37.3(9) . 4_566
N8 N9 O1 Cs1 -142.0(6) . 4_566
O1 N9 O2 Cs1 8.3(6) . 3_656
N8 N9 O2 Cs1 -172.3(3) . 3_656
O1 N9 O2 Cs1 -114.2(3) . .
N8 N9 O2 Cs1 65.1(3) . .
